data_7214829
loop_
_publ_author_name
'Ding, Cai-Xia'
'Ni, Jia'
'Yang, Yu-Hua'
'Ng, Seik-Weng'
'Wang, Bing-Wu'
'Xie, Yong-Shu'

_publ_section_title
;
 Mono-, Tetra- and octanuclear transition metal complexes of in situ
 generated schiff base ligands containing up to 12 coordinating atoms:
 syntheses, structures and magnetism
;
_journal_issue 21
_journal_name_full CrystEngComm
_journal_page_first 7312
_journal_paper_doi 10.1039/c2ce25966d
_journal_volume 14
_journal_year 2012
_chemical_formula_sum 'C38.5 H58 Cl N11 Ni4 O7.5 S3'
_chemical_formula_weight 1161.43
_chemical_name_systematic
;
?
;
_space_group_IT_number 14
_symmetry_cell_setting monoclinic
_symmetry_space_group_name_Hall '-P 2yn'
_symmetry_space_group_name_H-M 'P 1 21/n 1'
_atom_sites_solution_hydrogens geom
_atom_sites_solution_primary direct
_atom_sites_solution_secondary difmap
_audit_creation_method SHELXL-97
_cell_angle_alpha 90.00
_cell_angle_beta 92.0550(10)
_cell_angle_gamma 90.00
_cell_formula_units_Z 4
_cell_length_a 15.1068(16)
_cell_length_b 17.4396(18)
_cell_length_c 20.834(2)
_cell_measurement_reflns_used 3396
_cell_measurement_temperature 298(2)
_cell_measurement_theta_max 22.026
_cell_measurement_theta_min 2.336
_cell_volume 5485.3(10)
_computing_cell_refinement 'Bruker SMART'
_computing_data_collection 'Bruker SMART'
_computing_data_reduction 'Bruker SAINT'
_computing_molecular_graphics 'Bruker SHELXTL'
_computing_publication_material 'Bruker SHELXTL'
_computing_structure_refinement 'SHELXL-97 (Sheldrick, 1997)'
_computing_structure_solution 'SHELXS-97 (Sheldrick, 1990)'
_diffrn_ambient_temperature 298(2)
_diffrn_measured_fraction_theta_full 0.992
_diffrn_measured_fraction_theta_max 0.992
_diffrn_measurement_device_type 'CCD area detector'
_diffrn_measurement_method 'phi and omega scans'
_diffrn_radiation_monochromator graphite
_diffrn_radiation_source 'fine-focus sealed tube'
_diffrn_radiation_type MoK\a
_diffrn_radiation_wavelength 0.71073
_diffrn_reflns_av_R_equivalents 0.0890
_diffrn_reflns_av_sigmaI/netI 0.1546
_diffrn_reflns_limit_h_max 17
_diffrn_reflns_limit_h_min -11
_diffrn_reflns_limit_k_max 18
_diffrn_reflns_limit_k_min -20
_diffrn_reflns_limit_l_max 24
_diffrn_reflns_limit_l_min -24
_diffrn_reflns_number 27130
_diffrn_reflns_theta_full 25.02
_diffrn_reflns_theta_max 25.02
_diffrn_reflns_theta_min 1.69
_exptl_absorpt_coefficient_mu 1.567
_exptl_absorpt_correction_T_max 0.7446
_exptl_absorpt_correction_T_min 0.5522
_exptl_absorpt_correction_type multi-scan
_exptl_absorpt_process_details sadabs
_exptl_crystal_density_diffrn 1.406
_exptl_crystal_density_method 'not measured'
_exptl_crystal_F_000 2412
_exptl_crystal_size_max 0.43
_exptl_crystal_size_mid 0.25
_exptl_crystal_size_min 0.20
_refine_diff_density_max 0.731
_refine_diff_density_min -0.605
_refine_diff_density_rms 0.122
_refine_ls_extinction_method none
_refine_ls_goodness_of_fit_ref 1.118
_refine_ls_hydrogen_treatment constr
_refine_ls_matrix_type full
_refine_ls_number_parameters 624
_refine_ls_number_reflns 9611
_refine_ls_number_restraints 0
_refine_ls_restrained_S_all 1.118
_refine_ls_R_factor_all 0.1957
_refine_ls_R_factor_gt 0.0699
_refine_ls_shift/su_max 0.001
_refine_ls_shift/su_mean 0.000
_refine_ls_structure_factor_coef Fsqd
_refine_ls_weighting_details 'calc w=1/[\s^2^(Fo^2^)+(0.0756P)^2^+19.5459P] where P=(Fo^2^+2Fc^2^)/3'
_refine_ls_weighting_scheme calc
_refine_ls_wR_factor_gt 0.1671
_refine_ls_wR_factor_ref 0.2640
_reflns_number_gt 4041
_reflns_number_total 9611
_reflns_threshold_expression >2sigma(I)
_cod_data_source_file c2ce25966d.txt
_cod_data_source_block 090802c
_cod_depositor_comments
;
The following automatic conversions were performed:

'_symmetry_cell_setting' value 'Monoclinic' changed to 'monoclinic'
according to
/usr/data/users/saulius/automatic-downloads/retrospective/RSC/lib/dictionaries/cif_core.dic
dictionary named 'cif_core.dic' version 2.4.2 from 2011-04-26.

Automatic conversion script
Id: cif_fix_values 2281 2013-09-26 08:29:07Z andrius 
;
_cod_original_cell_volume 5485.4(10)
_cod_original_sg_symbol_H-M P2(1)/n
_cod_original_formula_sum 'C38.50 H58 Cl N11 Ni4 O7.50 S3'
_cod_database_code 7214829

loop_
_symmetry_equiv_pos_as_xyz
'x, y, z'
'-x+1/2, y+1/2, -z+1/2'
'-x, -y, -z'
'x-1/2, -y-1/2, z-1/2'

loop_
_atom_site_label
_atom_site_type_symbol
_atom_site_fract_x
_atom_site_fract_y
_atom_site_fract_z
_atom_site_U_iso_or_equiv
_atom_site_adp_type
_atom_site_occupancy
_atom_site_symmetry_multiplicity
_atom_site_calc_flag
_atom_site_refinement_flags
_atom_site_disorder_assembly
_atom_site_disorder_group
Ni1 Ni 0.22389(9) 0.34177(7) 0.17116(6) 0.0419(4) Uani 1 1 d . . .
Ni2 Ni 0.19139(9) 0.34278(7) 0.39584(6) 0.0425(4) Uani 1 1 d . . .
Ni3 Ni 0.40273(9) 0.41570(8) 0.16956(7) 0.0460(4) Uani 1 1 d . . .
Ni4 Ni 0.00444(9) 0.39606(8) 0.39658(7) 0.0446(4) Uani 1 1 d . . .
Cl1 Cl 0.7771(3) 0.3826(4) 0.2420(3) 0.151(2) Uani 1 1 d . . .
N1 N 0.4933(5) 0.4305(5) 0.1143(5) 0.046(2) Uani 1 1 d . . .
N2 N 0.4668(5) 0.4736(5) 0.2313(4) 0.049(2) Uani 1 1 d . . .
H2 H 0.5017 0.4415 0.2556 0.059 Uiso 1 1 calc R . .
N3 N 0.3092(5) 0.3237(5) 0.3477(4) 0.046(2) Uani 1 1 d . . .
H3 H 0.2937 0.3021 0.3092 0.056 Uiso 1 1 calc R . .
N4 N 0.2572(6) 0.2941(5) 0.4711(5) 0.050(2) Uani 1 1 d . . .
N5 N -0.0825(6) 0.4101(5) 0.4537(4) 0.048(2) Uani 1 1 d . . .
N6 N -0.0646(5) 0.4511(4) 0.3363(4) 0.045(2) Uani 1 1 d . . .
H6 H -0.0994 0.4178 0.3131 0.053 Uiso 1 1 calc R . .
N7 N 0.1075(5) 0.3111(5) 0.2192(4) 0.047(2) Uani 1 1 d . . .
H7A H 0.1246 0.2922 0.2584 0.056 Uiso 1 1 calc R . .
N8 N 0.1645(6) 0.2907(5) 0.0949(5) 0.051(2) Uani 1 1 d . . .
N9 N 0.2793(6) 0.2436(6) 0.2070(4) 0.053(3) Uani 1 1 d . . .
N10 N 0.1507(6) 0.2295(6) 0.3626(5) 0.055(3) Uani 1 1 d . . .
N11 N 0.2299(6) 0.4505(6) 0.4256(5) 0.055(2) Uani 1 1 d . A .
O1 O 0.3300(4) 0.3610(4) 0.1138(3) 0.0448(18) Uani 1 1 d . . .
O2 O 0.3110(4) 0.4090(4) 0.2253(3) 0.0472(18) Uani 1 1 d . . .
O3 O 0.0811(4) 0.3450(4) 0.4525(3) 0.0475(18) Uani 1 1 d . . .
O4 O 0.0923(4) 0.3887(4) 0.3375(3) 0.0444(18) Uani 1 1 d . . .
O5 O 0.1739(5) 0.4505(4) 0.1411(4) 0.058(2) Uani 1 1 d . . .
H5 H 0.2088 0.4837 0.1536 0.087 Uiso 1 1 d R . .
O6 O 0.6077(8) 0.4044(8) 0.3145(6) 0.124(4) Uani 1 1 d . . .
H6A H 0.6520 0.4011 0.2930 0.185 Uiso 1 1 calc R . .
O7 O 0.865(2) 0.379(2) 0.1025(16) 0.188(15) Uani 0.50 1 d P . .
H7 H 0.8490 0.3741 0.1396 0.282 Uiso 0.50 1 calc PR . .
O8 O 0.645(3) 0.610(3) 0.348(2) 0.224(18) Uani 0.50 1 d P . .
H8 H 0.6703 0.5800 0.3246 0.335 Uiso 0.50 1 calc PR . .
O9 O 0.737(2) 0.559(2) 0.2327(16) 0.167(12) Uani 0.50 1 d P . .
H9 H 0.7509 0.5143 0.2367 0.250 Uiso 0.50 1 calc PR . .
S1 S 0.3334(3) 0.10455(19) 0.2587(2) 0.0881(13) Uani 1 1 d . . .
S2 S 0.1672(2) 0.08091(18) 0.41116(19) 0.0754(11) Uani 1 1 d . . .
S3 S 0.3163(15) 0.5908(11) 0.4347(11) 0.104(5) Uani 0.68(4) 1 d P A 1
S3' S 0.346(3) 0.5691(18) 0.454(2) 0.104(5) Uani 0.32(4) 1 d P A 2
C1 C 0.3455(7) 0.3415(6) 0.0541(5) 0.046(3) Uani 1 1 d . . .
C2 C 0.4263(7) 0.3610(6) 0.0236(6) 0.048(3) Uani 1 1 d . . .
C3 C 0.4417(8) 0.3375(6) -0.0381(5) 0.050(3) Uani 1 1 d . . .
H3A H 0.4954 0.3497 -0.0562 0.060 Uiso 1 1 calc R . .
C4 C 0.3787(8) 0.2961(6) -0.0740(6) 0.052(3) Uani 1 1 d . . .
C5 C 0.3012(8) 0.2779(6) -0.0452(5) 0.052(3) Uani 1 1 d . . .
H5A H 0.2593 0.2494 -0.0686 0.062 Uiso 1 1 calc R . .
C6 C 0.2817(7) 0.2997(6) 0.0170(5) 0.049(3) Uani 1 1 d . . .
C7 C 0.4948(7) 0.4066(6) 0.0567(6) 0.051(3) Uani 1 1 d . . .
H7B H 0.5441 0.4193 0.0335 0.061 Uiso 1 1 calc R . .
C8 C 0.3954(8) 0.2738(7) -0.1427(6) 0.070(4) Uani 1 1 d . . .
H8A H 0.3748 0.3139 -0.1711 0.104 Uiso 1 1 calc R . .
H8B H 0.3642 0.2272 -0.1531 0.104 Uiso 1 1 calc R . .
H8C H 0.4577 0.2662 -0.1476 0.104 Uiso 1 1 calc R . .
C9 C 0.1948(7) 0.2753(6) 0.0397(6) 0.052(3) Uani 1 1 d . . .
H9A H 0.1590 0.2463 0.0116 0.062 Uiso 1 1 calc R . .
C10 C 0.0680(7) 0.3256(6) 0.5134(5) 0.045(3) Uani 1 1 d . . .
C11 C 0.1369(7) 0.2880(6) 0.5479(5) 0.049(3) Uani 1 1 d . . .
C12 C 0.1214(7) 0.2640(6) 0.6110(5) 0.052(3) Uani 1 1 d . . .
H12 H 0.1659 0.2383 0.6342 0.062 Uiso 1 1 calc R . .
C13 C 0.0400(8) 0.2782(6) 0.6397(5) 0.051(3) Uani 1 1 d . . .
C14 C -0.0234(8) 0.3164(6) 0.6050(6) 0.054(3) Uani 1 1 d . . .
H14 H -0.0770 0.3265 0.6240 0.065 Uiso 1 1 calc R . .
C15 C -0.0123(7) 0.3417(6) 0.5415(5) 0.047(3) Uani 1 1 d . . .
C16 C 0.2266(7) 0.2737(6) 0.5246(6) 0.054(3) Uani 1 1 d . . .
H16 H 0.2651 0.2467 0.5522 0.064 Uiso 1 1 calc R . .
C17 C 0.0289(8) 0.2525(7) 0.7089(5) 0.070(4) Uani 1 1 d . . .
H17A H 0.0490 0.2924 0.7376 0.105 Uiso 1 1 calc R . .
H17B H 0.0631 0.2069 0.7171 0.105 Uiso 1 1 calc R . .
H17C H -0.0325 0.2420 0.7156 0.105 Uiso 1 1 calc R . .
C18 C -0.0839(7) 0.3853(6) 0.5110(6) 0.050(3) Uani 1 1 d . . .
H18 H -0.1335 0.3958 0.5347 0.060 Uiso 1 1 calc R . .
C19 C 0.5668(8) 0.4761(7) 0.1444(6) 0.066(4) Uani 1 1 d . . .
H19A H 0.5945 0.5079 0.1126 0.079 Uiso 1 1 calc R . .
H19B H 0.6113 0.4426 0.1640 0.079 Uiso 1 1 calc R . .
C20 C 0.5236(8) 0.5268(7) 0.1964(6) 0.060(3) Uani 1 1 d . . .
H20A H 0.5685 0.5492 0.2251 0.072 Uiso 1 1 calc R . .
H20B H 0.4887 0.5677 0.1766 0.072 Uiso 1 1 calc R . .
C21 C 0.3997(7) 0.5083(6) 0.2723(6) 0.053(3) Uani 1 1 d . . .
H21A H 0.3705 0.5508 0.2503 0.064 Uiso 1 1 calc R . .
H21B H 0.4272 0.5269 0.3121 0.064 Uiso 1 1 calc R . .
C22 C 0.3329(7) 0.4441(6) 0.2857(5) 0.051(3) Uani 1 1 d . . .
H22 H 0.2794 0.4671 0.3027 0.061 Uiso 1 1 calc R . .
C23 C 0.3713(7) 0.3878(6) 0.3344(5) 0.051(3) Uani 1 1 d . . .
H23A H 0.4258 0.3668 0.3185 0.061 Uiso 1 1 calc R . .
H23B H 0.3857 0.4147 0.3741 0.061 Uiso 1 1 calc R . .
C24 C 0.3563(7) 0.2630(6) 0.3869(5) 0.051(3) Uani 1 1 d . . .
H24A H 0.3299 0.2134 0.3775 0.061 Uiso 1 1 calc R . .
H24B H 0.4181 0.2611 0.3758 0.061 Uiso 1 1 calc R . .
C25 C 0.3500(7) 0.2801(7) 0.4565(6) 0.055(3) Uani 1 1 d . . .
H25A H 0.3727 0.2372 0.4817 0.066 Uiso 1 1 calc R . .
H25B H 0.3853 0.3250 0.4676 0.066 Uiso 1 1 calc R . .
C26 C -0.1585(7) 0.4556(7) 0.4260(6) 0.059(3) Uani 1 1 d . . .
H26A H -0.1827 0.4886 0.4585 0.070 Uiso 1 1 calc R . .
H26B H -0.2050 0.4219 0.4095 0.070 Uiso 1 1 calc R . .
C27 C -0.1213(7) 0.5033(6) 0.3720(5) 0.055(3) Uani 1 1 d . . .
H27A H -0.1689 0.5231 0.3442 0.066 Uiso 1 1 calc R . .
H27B H -0.0871 0.5461 0.3893 0.066 Uiso 1 1 calc R . .
C28 C -0.0005(7) 0.4873(6) 0.2930(5) 0.049(3) Uani 1 1 d . . .
H28A H 0.0266 0.5319 0.3134 0.058 Uiso 1 1 calc R . .
H28B H -0.0303 0.5033 0.2532 0.058 Uiso 1 1 calc R . .
C29 C 0.0708(7) 0.4255(6) 0.2797(5) 0.046(3) Uani 1 1 d . . .
H29 H 0.1238 0.4511 0.2645 0.055 Uiso 1 1 calc R . .
C30 C 0.0376(7) 0.3702(6) 0.2292(5) 0.049(3) Uani 1 1 d . . .
H30A H -0.0162 0.3457 0.2428 0.059 Uiso 1 1 calc R . .
H30B H 0.0243 0.3973 0.1894 0.059 Uiso 1 1 calc R . .
C31 C 0.0722(7) 0.2463(6) 0.1799(5) 0.056(3) Uani 1 1 d . . .
H31A H 0.0117 0.2359 0.1912 0.067 Uiso 1 1 calc R . .
H31B H 0.1072 0.2007 0.1891 0.067 Uiso 1 1 calc R . .
C32 C 0.0748(8) 0.2650(7) 0.1080(6) 0.058(3) Uani 1 1 d . . .
H32A H 0.0600 0.2198 0.0826 0.070 Uiso 1 1 calc R . .
H32B H 0.0324 0.3050 0.0969 0.070 Uiso 1 1 calc R . .
C33 C 0.3011(7) 0.1858(7) 0.2283(6) 0.053(3) Uani 1 1 d . . .
C34 C 0.1582(7) 0.1671(7) 0.3820(6) 0.050(3) Uani 1 1 d . . .
C35 C 0.2712(8) 0.5057(7) 0.4310(6) 0.062(3) Uani 1 1 d . . .
C36 C 0.1334(12) 0.4732(11) 0.0817(9) 0.134(7) Uani 1 1 d . . .
H36A H 0.1318 0.5281 0.0793 0.201 Uiso 1 1 calc R . .
H36B H 0.0742 0.4533 0.0784 0.201 Uiso 1 1 calc R . .
H36C H 0.1670 0.4534 0.0470 0.201 Uiso 1 1 calc R . .
C37 C 0.6135(16) 0.3508(15) 0.3657(14) 0.191(11) Uani 1 1 d . . .
H37A H 0.6735 0.3483 0.3824 0.286 Uiso 1 1 calc R . .
H37B H 0.5955 0.3011 0.3502 0.286 Uiso 1 1 calc R . .
H37C H 0.5754 0.3666 0.3991 0.286 Uiso 1 1 calc R . .
C38 C 0.809(3) 0.433(3) 0.070(2) 0.169(19) Uani 0.50 1 d P . .
H38A H 0.7484 0.4163 0.0707 0.254 Uiso 0.50 1 calc PR . .
H38B H 0.8260 0.4374 0.0259 0.254 Uiso 0.50 1 calc PR . .
H38C H 0.8146 0.4821 0.0904 0.254 Uiso 0.50 1 calc PR . .
C39 C 0.610(4) 0.570(3) 0.401(3) 0.18(2) Uani 0.50 1 d P . .
H39A H 0.6024 0.6051 0.4359 0.270 Uiso 0.50 1 calc PR . .
H39B H 0.6508 0.5303 0.4146 0.270 Uiso 0.50 1 calc PR . .
H39C H 0.5543 0.5477 0.3885 0.270 Uiso 0.50 1 calc PR . .
C40 C 0.800(3) 0.599(3) 0.196(3) 0.18(2) Uani 0.50 1 d P . .
H40A H 0.8101 0.6489 0.2140 0.273 Uiso 0.50 1 calc PR . .
H40B H 0.7791 0.6029 0.1526 0.273 Uiso 0.50 1 calc PR . .
H40C H 0.8550 0.5704 0.1981 0.273 Uiso 0.50 1 calc PR . .

loop_
_atom_site_aniso_label
_atom_site_aniso_U_11
_atom_site_aniso_U_22
_atom_site_aniso_U_33
_atom_site_aniso_U_23
_atom_site_aniso_U_13
_atom_site_aniso_U_12
Ni1 0.0425(8) 0.0372(8) 0.0468(9) -0.0041(6) 0.0116(6) -0.0028(6)
Ni2 0.0425(8) 0.0412(8) 0.0444(9) 0.0004(7) 0.0117(6) 0.0037(6)
Ni3 0.0434(9) 0.0468(9) 0.0486(9) -0.0009(7) 0.0117(7) -0.0076(7)
Ni4 0.0419(9) 0.0472(8) 0.0457(9) -0.0006(7) 0.0133(7) 0.0070(6)
Cl1 0.088(3) 0.214(6) 0.150(5) 0.011(4) -0.018(3) -0.011(3)
N1 0.044(6) 0.044(5) 0.050(6) 0.007(5) 0.005(5) -0.006(4)
N2 0.042(6) 0.051(6) 0.054(6) 0.005(5) 0.006(5) -0.003(4)
N3 0.045(5) 0.042(5) 0.053(6) -0.004(4) 0.014(4) -0.002(4)
N4 0.044(6) 0.049(6) 0.060(7) 0.003(5) 0.014(5) 0.004(4)
N5 0.046(6) 0.052(6) 0.046(6) 0.003(5) 0.005(5) 0.007(4)
N6 0.042(5) 0.036(5) 0.056(6) -0.003(4) 0.013(4) 0.008(4)
N7 0.047(6) 0.039(5) 0.055(6) -0.003(4) 0.016(5) 0.001(4)
N8 0.047(6) 0.046(6) 0.061(7) -0.006(5) 0.017(5) -0.005(4)
N9 0.052(6) 0.046(6) 0.063(7) -0.002(5) 0.020(5) 0.003(5)
N10 0.054(6) 0.051(6) 0.062(7) -0.001(5) 0.014(5) 0.004(5)
N11 0.054(6) 0.050(6) 0.061(7) -0.004(5) 0.010(5) 0.004(5)
O1 0.044(4) 0.047(4) 0.044(5) -0.006(4) 0.014(3) -0.006(3)
O2 0.047(5) 0.047(4) 0.048(5) -0.006(4) 0.012(4) -0.007(3)
O3 0.046(4) 0.053(5) 0.045(5) 0.005(4) 0.015(3) 0.006(4)
O4 0.045(4) 0.051(4) 0.038(4) 0.005(4) 0.009(3) 0.011(3)
O5 0.059(5) 0.054(5) 0.061(5) 0.001(4) 0.003(4) -0.005(4)
O6 0.111(9) 0.149(12) 0.111(10) 0.006(8) -0.001(8) 0.001(8)
O7 0.12(2) 0.31(5) 0.14(3) -0.07(3) -0.02(2) -0.01(3)
O8 0.19(4) 0.28(5) 0.20(4) -0.01(4) -0.03(3) 0.03(3)
O9 0.14(3) 0.19(3) 0.17(3) 0.02(2) -0.02(2) 0.00(2)
S1 0.107(3) 0.0428(19) 0.116(3) 0.015(2) 0.038(3) 0.0162(19)
S2 0.083(3) 0.0489(19) 0.096(3) 0.0099(19) 0.029(2) 0.0055(17)
S3 0.112(11) 0.059(8) 0.145(11) -0.026(7) 0.055(9) -0.025(6)
S3' 0.112(11) 0.059(8) 0.145(11) -0.026(7) 0.055(9) -0.025(6)
C1 0.048(7) 0.041(6) 0.048(7) -0.001(6) 0.012(6) 0.006(5)
C2 0.047(7) 0.043(6) 0.054(8) 0.003(6) 0.016(6) 0.003(5)
C3 0.053(7) 0.050(7) 0.050(7) 0.013(6) 0.017(6) 0.003(6)
C4 0.057(8) 0.048(7) 0.053(8) 0.007(6) 0.016(6) 0.004(6)
C5 0.056(8) 0.050(7) 0.050(8) -0.005(6) 0.010(6) 0.006(6)
C6 0.055(8) 0.047(7) 0.047(7) -0.003(6) 0.013(6) 0.002(6)
C7 0.051(7) 0.052(7) 0.051(8) 0.005(6) 0.015(6) 0.001(6)
C8 0.081(10) 0.066(8) 0.064(9) -0.012(7) 0.027(7) 0.000(7)
C9 0.051(8) 0.046(7) 0.059(8) -0.006(6) 0.009(6) 0.001(6)
C10 0.044(7) 0.045(7) 0.046(7) -0.001(5) 0.013(6) -0.005(5)
C11 0.050(8) 0.052(7) 0.048(7) -0.001(6) 0.016(6) 0.002(6)
C12 0.050(7) 0.056(7) 0.049(7) 0.003(6) 0.005(6) 0.000(6)
C13 0.055(8) 0.051(7) 0.048(7) 0.003(6) 0.013(6) -0.005(6)
C14 0.053(8) 0.055(7) 0.056(8) -0.005(6) 0.010(6) -0.006(6)
C15 0.048(7) 0.050(7) 0.045(7) -0.001(6) 0.014(6) -0.005(6)
C16 0.052(8) 0.052(7) 0.057(8) 0.007(6) 0.008(6) 0.003(6)
C17 0.082(10) 0.074(9) 0.055(8) 0.015(7) 0.010(7) -0.014(7)
C18 0.043(7) 0.056(7) 0.052(8) -0.004(6) 0.014(6) 0.007(6)
C19 0.055(8) 0.067(8) 0.075(9) 0.017(7) 0.017(7) -0.009(7)
C20 0.056(8) 0.065(8) 0.060(8) 0.009(7) 0.007(6) -0.014(6)
C21 0.050(7) 0.052(7) 0.058(8) -0.001(6) 0.010(6) -0.009(6)
C22 0.048(7) 0.049(7) 0.056(8) -0.006(6) 0.016(6) 0.000(5)
C23 0.048(7) 0.047(7) 0.057(8) 0.004(6) 0.010(6) -0.004(5)
C24 0.042(7) 0.046(7) 0.066(8) 0.008(6) 0.017(6) 0.011(5)
C25 0.044(7) 0.058(8) 0.064(9) 0.008(6) 0.011(6) 0.007(6)
C26 0.051(8) 0.064(8) 0.062(8) -0.004(7) 0.019(6) 0.010(6)
C27 0.053(7) 0.057(7) 0.057(8) -0.002(6) 0.021(6) 0.015(6)
C28 0.050(7) 0.046(7) 0.051(7) 0.004(5) 0.015(6) 0.008(5)
C29 0.047(7) 0.044(6) 0.048(7) -0.004(6) 0.012(5) 0.004(5)
C30 0.048(7) 0.048(7) 0.051(7) 0.003(6) 0.009(6) 0.000(5)
C31 0.051(7) 0.053(7) 0.065(9) -0.008(6) 0.017(6) -0.012(6)
C32 0.055(8) 0.056(7) 0.064(9) -0.010(6) 0.010(6) -0.006(6)
C33 0.056(8) 0.042(7) 0.063(8) 0.001(6) 0.023(6) 0.003(6)
C34 0.045(7) 0.051(7) 0.056(8) -0.006(6) 0.012(6) -0.001(6)
C35 0.065(9) 0.051(8) 0.072(9) -0.006(7) 0.027(7) 0.000(7)
C36 0.134(17) 0.122(16) 0.146(19) 0.006(14) 0.002(14) -0.013(13)
C37 0.15(2) 0.20(3) 0.22(3) -0.01(2) -0.06(2) 0.015(18)
C38 0.14(4) 0.22(6) 0.15(4) 0.00(4) 0.01(3) -0.03(4)
C39 0.18(5) 0.20(6) 0.16(5) 0.00(4) -0.02(4) 0.01(4)
C40 0.15(4) 0.21(6) 0.18(5) 0.04(4) -0.02(4) 0.01(4)

loop_
_atom_type_symbol
_atom_type_description
_atom_type_scat_dispersion_real
_atom_type_scat_dispersion_imag
_atom_type_scat_source
C C 0.0033 0.0016 'International Tables Vol C Tables 4.2.6.8 and 6.1.1.4'
H H 0.0000 0.0000 'International Tables Vol C Tables 4.2.6.8 and 6.1.1.4'
O O 0.0106 0.0060 'International Tables Vol C Tables 4.2.6.8 and 6.1.1.4'
N N 0.0061 0.0033 'International Tables Vol C Tables 4.2.6.8 and 6.1.1.4'
S S 0.1246 0.1234 'International Tables Vol C Tables 4.2.6.8 and 6.1.1.4'
Cl Cl 0.1484 0.1585 'International Tables Vol C Tables 4.2.6.8 and 6.1.1.4'
Ni Ni 0.3393 1.1124 'International Tables Vol C Tables 4.2.6.8 and 6.1.1.4'

loop_
_geom_angle_atom_site_label_1
_geom_angle_atom_site_label_2
_geom_angle_atom_site_label_3
_geom_angle
N8 Ni1 N9 94.8(4)
N8 Ni1 O1 87.1(3)
N9 Ni1 O1 91.8(3)
N8 Ni1 O2 160.5(3)
N9 Ni1 O2 91.8(3)
O1 Ni1 O2 74.4(3)
N8 Ni1 N7 84.6(4)
N9 Ni1 N7 87.2(3)
O1 Ni1 N7 171.6(3)
O2 Ni1 N7 114.0(3)
N8 Ni1 O5 91.1(3)
N9 Ni1 O5 174.1(3)
O1 Ni1 O5 87.7(3)
O2 Ni1 O5 82.4(3)
N7 Ni1 O5 94.1(3)
N8 Ni1 Ni3 124.1(3)
N9 Ni1 Ni3 90.4(3)
O1 Ni1 Ni3 37.11(19)
O2 Ni1 Ni3 37.36(19)
N7 Ni1 Ni3 151.2(2)
O5 Ni1 Ni3 85.6(2)
N4 Ni2 N11 91.4(4)
N4 Ni2 O4 162.3(3)
N11 Ni2 O4 90.8(3)
N4 Ni2 O3 87.0(3)
N11 Ni2 O3 92.0(3)
O4 Ni2 O3 75.3(3)
N4 Ni2 N3 84.4(4)
N11 Ni2 N3 93.1(3)
O4 Ni2 N3 113.0(3)
O3 Ni2 N3 170.1(3)
N4 Ni2 N10 89.4(4)
N11 Ni2 N10 179.0(4)
O4 Ni2 N10 88.5(3)
O3 Ni2 N10 88.5(3)
N3 Ni2 N10 86.5(3)
N4 Ni2 Ni4 124.7(3)
N11 Ni2 Ni4 88.3(3)
O4 Ni2 Ni4 37.79(19)
O3 Ni2 Ni4 37.81(19)
N3 Ni2 Ni4 150.8(3)
N10 Ni2 Ni4 91.6(2)
O1 Ni3 N1 96.8(4)
O1 Ni3 O2 85.4(3)
N1 Ni3 O2 175.5(3)
O1 Ni3 N2 174.2(3)
N1 Ni3 N2 88.7(4)
O2 Ni3 N2 89.0(3)
O1 Ni3 Ni1 42.6(2)
N1 Ni3 Ni1 139.4(3)
O2 Ni3 Ni1 42.9(2)
N2 Ni3 Ni1 131.9(3)
N5 Ni4 O3 95.9(4)
N5 Ni4 O4 176.3(4)
O3 Ni4 O4 86.4(3)
N5 Ni4 N6 88.4(4)
O3 Ni4 N6 175.0(3)
O4 Ni4 N6 89.1(3)
N5 Ni4 Ni2 138.8(3)
O3 Ni4 Ni2 43.7(2)
O4 Ni4 Ni2 43.0(2)
N6 Ni4 Ni2 131.6(3)
C7 N1 C19 122.5(9)
C7 N1 Ni3 125.7(8)
C19 N1 Ni3 111.8(7)
C20 N2 C21 116.8(9)
C20 N2 Ni3 107.2(7)
C21 N2 Ni3 105.6(6)
C20 N2 H2 109.0
C21 N2 H2 109.0
Ni3 N2 H2 109.0
C23 N3 C24 109.9(8)
C23 N3 Ni2 121.3(6)
C24 N3 Ni2 104.1(6)
C23 N3 H3 106.9
C24 N3 H3 106.9
Ni2 N3 H3 106.9
C16 N4 C25 121.0(10)
C16 N4 Ni2 128.0(8)
C25 N4 Ni2 110.9(7)
C18 N5 C26 120.3(9)
C18 N5 Ni4 127.3(8)
C26 N5 Ni4 112.4(7)
C27 N6 C28 116.6(8)
C27 N6 Ni4 107.4(7)
C28 N6 Ni4 105.4(6)
C27 N6 H6 109.1
C28 N6 H6 109.1
Ni4 N6 H6 109.1
C31 N7 C30 111.1(8)
C31 N7 Ni1 102.7(6)
C30 N7 Ni1 119.6(6)
C31 N7 H7A 107.6
C30 N7 H7A 107.6
Ni1 N7 H7A 107.6
C9 N8 C32 117.8(10)
C9 N8 Ni1 129.8(8)
C32 N8 Ni1 112.4(7)
C33 N9 Ni1 172.4(9)
C34 N10 Ni2 135.7(9)
C35 N11 Ni2 160.1(9)
C1 O1 Ni3 127.5(7)
C1 O1 Ni1 132.3(7)
Ni3 O1 Ni1 100.3(3)
C22 O2 Ni3 111.9(6)
C22 O2 Ni1 148.0(6)
Ni3 O2 Ni1 99.8(3)
C10 O3 Ni4 127.7(7)
C10 O3 Ni2 133.3(7)
Ni4 O3 Ni2 98.5(3)
C29 O4 Ni4 113.1(6)
C29 O4 Ni2 146.3(6)
Ni4 O4 Ni2 99.2(3)
C36 O5 Ni1 130.1(9)
C36 O5 H5 109.5
Ni1 O5 H5 108.5
C37 O6 H6A 109.5
C38 O7 H7 109.5
C39 O8 H8 109.5
C40 O9 H9 109.5
O1 C1 C6 120.5(10)
O1 C1 C2 122.6(10)
C6 C1 C2 116.9(10)
C3 C2 C1 121.2(11)
C3 C2 C7 117.6(10)
C1 C2 C7 121.3(10)
C2 C3 C4 121.3(11)
C2 C3 H3A 119.3
C4 C3 H3A 119.3
C5 C4 C3 117.6(11)
C5 C4 C8 121.9(11)
C3 C4 C8 120.5(11)
C4 C5 C6 123.8(11)
C4 C5 H5A 118.1
C6 C5 H5A 118.1
C5 C6 C1 119.0(10)
C5 C6 C9 116.1(10)
C1 C6 C9 124.8(10)
N1 C7 C2 126.1(10)
N1 C7 H7B 116.9
C2 C7 H7B 116.9
C4 C8 H8A 109.5
C4 C8 H8B 109.5
H8A C8 H8B 109.5
C4 C8 H8C 109.5
H8A C8 H8C 109.5
H8B C8 H8C 109.5
N8 C9 C6 125.3(11)
N8 C9 H9A 117.3
C6 C9 H9A 117.3
O3 C10 C15 120.6(10)
O3 C10 C11 118.2(9)
C15 C10 C11 121.2(10)
C12 C11 C10 118.1(10)
C12 C11 C16 116.3(10)
C10 C11 C16 125.5(10)
C11 C12 C13 121.5(11)
C11 C12 H12 119.2
C13 C12 H12 119.2
C14 C13 C12 118.1(11)
C14 C13 C17 123.3(11)
C12 C13 C17 118.6(11)
C13 C14 C15 123.3(11)
C13 C14 H14 118.3
C15 C14 H14 118.3
C10 C15 C14 117.8(11)
C10 C15 C18 124.6(10)
C14 C15 C18 117.6(10)
N4 C16 C11 127.4(11)
N4 C16 H16 116.3
C11 C16 H16 116.3
C13 C17 H17A 109.5
C13 C17 H17B 109.5
H17A C17 H17B 109.5
C13 C17 H17C 109.5
H17A C17 H17C 109.5
H17B C17 H17C 109.5
N5 C18 C15 123.5(10)
N5 C18 H18 118.2
C15 C18 H18 118.2
N1 C19 C20 105.9(9)
N1 C19 H19A 110.6
C20 C19 H19A 110.6
N1 C19 H19B 110.6
C20 C19 H19B 110.6
H19A C19 H19B 108.7
N2 C20 C19 104.5(9)
N2 C20 H20A 110.8
C19 C20 H20A 110.8
N2 C20 H20B 110.8
C19 C20 H20B 110.8
H20A C20 H20B 108.9
N2 C21 C22 105.9(8)
N2 C21 H21A 110.5
C22 C21 H21A 110.5
N2 C21 H21B 110.5
C22 C21 H21B 110.5
H21A C21 H21B 108.7
O2 C22 C23 112.6(9)
O2 C22 C21 106.6(9)
C23 C22 C21 110.8(9)
O2 C22 H22 108.9
C23 C22 H22 108.9
C21 C22 H22 108.9
N3 C23 C22 112.5(9)
N3 C23 H23A 109.1
C22 C23 H23A 109.1
N3 C23 H23B 109.1
C22 C23 H23B 109.1
H23A C23 H23B 107.8
C25 C24 N3 110.1(9)
C25 C24 H24A 109.6
N3 C24 H24A 109.6
C25 C24 H24B 109.6
N3 C24 H24B 109.6
H24A C24 H24B 108.2
N4 C25 C24 109.3(9)
N4 C25 H25A 109.8
C24 C25 H25A 109.8
N4 C25 H25B 109.8
C24 C25 H25B 109.8
H25A C25 H25B 108.3
N5 C26 C27 106.1(9)
N5 C26 H26A 110.5
C27 C26 H26A 110.5
N5 C26 H26B 110.5
C27 C26 H26B 110.5
H26A C26 H26B 108.7
N6 C27 C26 105.9(9)
N6 C27 H27A 110.6
C26 C27 H27A 110.6
N6 C27 H27B 110.6
C26 C27 H27B 110.6
H27A C27 H27B 108.7
N6 C28 C29 106.5(8)
N6 C28 H28A 110.4
C29 C28 H28A 110.4
N6 C28 H28B 110.4
C29 C28 H28B 110.4
H28A C28 H28B 108.6
O4 C29 C30 111.8(9)
O4 C29 C28 107.9(8)
C30 C29 C28 110.7(9)
O4 C29 H29 108.8
C30 C29 H29 108.8
C28 C29 H29 108.8
N7 C30 C29 108.7(9)
N7 C30 H30A 109.9
C29 C30 H30A 109.9
N7 C30 H30B 109.9
C29 C30 H30B 109.9
H30A C30 H30B 108.3
N7 C31 C32 110.8(9)
N7 C31 H31A 109.5
C32 C31 H31A 109.5
N7 C31 H31B 109.5
C32 C31 H31B 109.5
H31A C31 H31B 108.1
N8 C32 C31 107.6(9)
N8 C32 H32A 110.2
C31 C32 H32A 110.2
N8 C32 H32B 110.2
C31 C32 H32B 110.2
H32A C32 H32B 108.5
N9 C33 S1 179.1(12)
N10 C34 S2 178.2(11)
N11 C35 S3 171.3(16)
N11 C35 S3' 163(2)
S3 C35 S3' 24.9(11)
O5 C36 H36A 109.5
O5 C36 H36B 109.5
H36A C36 H36B 109.5
O5 C36 H36C 109.5
H36A C36 H36C 109.5
H36B C36 H36C 109.5
O6 C37 H37A 109.5
O6 C37 H37B 109.5
H37A C37 H37B 109.5
O6 C37 H37C 109.5
H37A C37 H37C 109.5
H37B C37 H37C 109.5
O7 C38 H38A 109.5
O7 C38 H38B 109.5
H38A C38 H38B 109.5
O7 C38 H38C 109.5
H38A C38 H38C 109.5
H38B C38 H38C 109.5
O8 C39 H39A 109.5
O8 C39 H39B 109.5
H39A C39 H39B 109.5
O8 C39 H39C 109.5
H39A C39 H39C 109.5
H39B C39 H39C 109.5
O9 C40 H40A 109.5
O9 C40 H40B 109.5
H40A C40 H40B 109.5
O9 C40 H40C 109.5
H40A C40 H40C 109.5
H40B C40 H40C 109.5

loop_
_geom_bond_atom_site_label_1
_geom_bond_atom_site_label_2
_geom_bond_distance
Ni1 N8 2.005(9)
Ni1 N9 2.036(10)
Ni1 O1 2.061(7)
Ni1 O2 2.068(7)
Ni1 N7 2.122(8)
Ni1 O5 2.127(8)
Ni1 Ni3 2.9948(18)
Ni2 N4 2.014(9)
Ni2 N11 2.056(10)
Ni2 O4 2.056(7)
Ni2 O3 2.076(7)
Ni2 N3 2.101(8)
Ni2 N10 2.175(10)
Ni2 Ni4 2.9737(18)
Ni3 O1 1.836(7)
Ni3 N1 1.839(9)
Ni3 O2 1.844(7)
Ni3 N2 1.876(9)
Ni4 N5 1.820(9)
Ni4 O3 1.843(7)
Ni4 O4 1.846(7)
Ni4 N6 1.869(8)
N1 C7 1.271(13)
N1 C19 1.486(14)
N2 C20 1.475(13)
N2 C21 1.478(13)
N2 H2 0.9100
N3 C23 1.492(12)
N3 C24 1.501(12)
N3 H3 0.9100
N4 C16 1.272(13)
N4 C25 1.466(13)
N5 C18 1.271(13)
N5 C26 1.495(13)
N6 C27 1.471(12)
N6 C28 1.486(12)
N6 H6 0.9100
N7 C31 1.483(12)
N7 C30 1.496(12)
N7 H7A 0.9100
N8 C9 1.282(13)
N8 C32 1.461(13)
N9 C33 1.145(13)
N10 C34 1.164(13)
N11 C35 1.150(13)
O1 C1 1.320(12)
O2 C22 1.427(12)
O3 C10 1.333(12)
O4 C29 1.393(12)
O5 C36 1.417(18)
O5 H5 0.8200
O6 C37 1.42(2)
O6 H6A 0.8200
O7 C38 1.43(5)
O7 H7 0.8200
O8 C39 1.43(5)
O8 H8 0.8200
O9 C40 1.42(5)
O9 H9 0.8200
S1 C33 1.620(13)
S2 C34 1.625(13)
S3 C35 1.634(19)
S3' C35 1.64(4)
C1 C6 1.415(14)
C1 C2 1.437(14)
C2 C3 1.376(15)
C2 C7 1.458(15)
C3 C4 1.392(15)
C3 H3A 0.9300
C4 C5 1.371(15)
C4 C8 1.514(15)
C5 C6 1.393(14)
C5 H5A 0.9300
C6 C9 1.474(15)
C7 H7B 0.9300
C8 H8A 0.9600
C8 H8B 0.9600
C8 H8C 0.9600
C9 H9A 0.9300
C10 C15 1.395(14)
C10 C11 1.407(14)
C11 C12 1.407(14)
C11 C16 1.476(15)
C12 C13 1.409(15)
C12 H12 0.9300
C13 C14 1.355(15)
C13 C17 1.524(15)
C14 C15 1.411(15)
C14 H14 0.9300
C15 C18 1.450(15)
C16 H16 0.9300
C17 H17A 0.9600
C17 H17B 0.9600
C17 H17C 0.9600
C18 H18 0.9300
C19 C20 1.558(16)
C19 H19A 0.9700
C19 H19B 0.9700
C20 H20A 0.9700
C20 H20B 0.9700
C21 C22 1.539(14)
C21 H21A 0.9700
C21 H21B 0.9700
C22 C23 1.512(14)
C22 H22 0.9800
C23 H23A 0.9700
C23 H23B 0.9700
C24 C25 1.487(15)
C24 H24A 0.9700
C24 H24B 0.9700
C25 H25A 0.9700
C25 H25B 0.9700
C26 C27 1.522(15)
C26 H26A 0.9700
C26 H26B 0.9700
C27 H27A 0.9700
C27 H27B 0.9700
C28 C29 1.555(13)
C28 H28A 0.9700
C28 H28B 0.9700
C29 C30 1.500(14)
C29 H29 0.9800
C30 H30A 0.9700
C30 H30B 0.9700
C31 C32 1.536(15)
C31 H31A 0.9700
C31 H31B 0.9700
C32 H32A 0.9700
C32 H32B 0.9700
C36 H36A 0.9600
C36 H36B 0.9600
C36 H36C 0.9600
C37 H37A 0.9600
C37 H37B 0.9600
C37 H37C 0.9600
C38 H38A 0.9600
C38 H38B 0.9600
C38 H38C 0.9600
C39 H39A 0.9600
C39 H39B 0.9600
C39 H39C 0.9600
C40 H40A 0.9600
C40 H40B 0.9600
C40 H40C 0.9600

loop_
_geom_torsion_atom_site_label_1
_geom_torsion_atom_site_label_2
_geom_torsion_atom_site_label_3
_geom_torsion_atom_site_label_4
_geom_torsion
N8 Ni1 Ni3 O1 -3.6(4)
N9 Ni1 Ni3 O1 92.5(4)
O2 Ni1 Ni3 O1 -175.1(4)
N7 Ni1 Ni3 O1 177.5(6)
O5 Ni1 Ni3 O1 -91.9(4)
N8 Ni1 Ni3 N1 -2.8(5)
N9 Ni1 Ni3 N1 93.3(5)
O1 Ni1 Ni3 N1 0.8(5)
O2 Ni1 Ni3 N1 -174.3(5)
N7 Ni1 Ni3 N1 178.3(6)
O5 Ni1 Ni3 N1 -91.1(5)
N8 Ni1 Ni3 O2 171.5(4)
N9 Ni1 Ni3 O2 -92.5(4)
O1 Ni1 Ni3 O2 175.1(4)
N7 Ni1 Ni3 O2 -7.5(6)
O5 Ni1 Ni3 O2 83.2(4)
N8 Ni1 Ni3 N2 173.9(5)
N9 Ni1 Ni3 N2 -90.1(4)
O1 Ni1 Ni3 N2 177.4(5)
O2 Ni1 Ni3 N2 2.4(5)
N7 Ni1 Ni3 N2 -5.1(6)
O5 Ni1 Ni3 N2 85.6(4)
N4 Ni2 Ni4 N5 8.9(5)
N11 Ni2 Ni4 N5 -81.7(5)
O4 Ni2 Ni4 N5 -175.2(5)
O3 Ni2 Ni4 N5 13.8(5)
N3 Ni2 Ni4 N5 -175.0(6)
N10 Ni2 Ni4 N5 99.3(5)
N4 Ni2 Ni4 O3 -4.9(4)
N11 Ni2 Ni4 O3 -95.4(4)
O4 Ni2 Ni4 O3 171.0(4)
N3 Ni2 Ni4 O3 171.2(6)
N10 Ni2 Ni4 O3 85.5(4)
N4 Ni2 Ni4 O4 -175.9(4)
N11 Ni2 Ni4 O4 93.5(4)
O3 Ni2 Ni4 O4 -171.0(4)
N3 Ni2 Ni4 O4 0.2(6)
N10 Ni2 Ni4 O4 -85.5(4)
N4 Ni2 Ni4 N6 172.7(5)
N11 Ni2 Ni4 N6 82.1(4)
O4 Ni2 Ni4 N6 -11.4(5)
O3 Ni2 Ni4 N6 177.6(5)
N3 Ni2 Ni4 N6 -11.2(6)
N10 Ni2 Ni4 N6 -96.9(4)
O1 Ni3 N1 C7 0.1(10)
O2 Ni3 N1 C7 -119(4)
N2 Ni3 N1 C7 -178.0(9)
Ni1 Ni3 N1 C7 -0.5(11)
O1 Ni3 N1 C19 179.0(7)
O2 Ni3 N1 C19 60(5)
N2 Ni3 N1 C19 1.0(7)
Ni1 Ni3 N1 C19 178.5(5)
O1 Ni3 N2 C20 -133(3)
N1 Ni3 N2 C20 27.1(7)
O2 Ni3 N2 C20 -149.1(7)
Ni1 Ni3 N2 C20 -150.8(6)
O1 Ni3 N2 C21 -8(4)
N1 Ni3 N2 C21 152.2(7)
O2 Ni3 N2 C21 -24.0(7)
Ni1 Ni3 N2 C21 -25.6(8)
N4 Ni2 N3 C23 -104.7(8)
N11 Ni2 N3 C23 -13.6(8)
O4 Ni2 N3 C23 78.6(8)
O3 Ni2 N3 C23 -134.6(16)
N10 Ni2 N3 C23 165.5(8)
Ni4 Ni2 N3 C23 78.5(9)
N4 Ni2 N3 C24 19.7(6)
N11 Ni2 N3 C24 110.8(7)
O4 Ni2 N3 C24 -157.0(6)
O3 Ni2 N3 C24 -10(2)
N10 Ni2 N3 C24 -70.1(7)
Ni4 Ni2 N3 C24 -157.1(5)
N11 Ni2 N4 C16 96.1(10)
O4 Ni2 N4 C16 -1.0(18)
O3 Ni2 N4 C16 4.1(10)
N3 Ni2 N4 C16 -171.0(10)
N10 Ni2 N4 C16 -84.4(10)
Ni4 Ni2 N4 C16 7.2(11)
N11 Ni2 N4 C25 -86.5(7)
O4 Ni2 N4 C25 176.3(9)
O3 Ni2 N4 C25 -178.5(7)
N3 Ni2 N4 C25 6.4(7)
N10 Ni2 N4 C25 93.0(7)
Ni4 Ni2 N4 C25 -175.5(6)
O3 Ni4 N5 C18 -3.8(10)
O4 Ni4 N5 C18 -132(5)
N6 Ni4 N5 C18 178.7(10)
Ni2 Ni4 N5 C18 -13.3(12)
O3 Ni4 N5 C26 176.8(7)
O4 Ni4 N5 C26 49(6)
N6 Ni4 N5 C26 -0.7(7)
Ni2 Ni4 N5 C26 167.3(5)
N5 Ni4 N6 C27 26.6(7)
O3 Ni4 N6 C27 -123(4)
O4 Ni4 N6 C27 -150.6(7)
Ni2 Ni4 N6 C27 -142.8(6)
N5 Ni4 N6 C28 151.6(7)
O3 Ni4 N6 C28 2(4)
O4 Ni4 N6 C28 -25.6(6)
Ni2 Ni4 N6 C28 -17.8(8)
N8 Ni1 N7 C31 22.6(7)
N9 Ni1 N7 C31 -72.5(7)
O1 Ni1 N7 C31 11(2)
O2 Ni1 N7 C31 -163.3(6)
O5 Ni1 N7 C31 113.2(7)
Ni3 Ni1 N7 C31 -158.3(5)
N8 Ni1 N7 C30 -101.0(8)
N9 Ni1 N7 C30 164.0(8)
O1 Ni1 N7 C30 -112(2)
O2 Ni1 N7 C30 73.2(8)
O5 Ni1 N7 C30 -10.3(8)
Ni3 Ni1 N7 C30 78.2(9)
N9 Ni1 N8 C9 -85.9(10)
O1 Ni1 N8 C9 5.7(10)
O2 Ni1 N8 C9 23.5(17)
N7 Ni1 N8 C9 -172.6(10)
O5 Ni1 N8 C9 93.3(10)
Ni3 Ni1 N8 C9 7.9(11)
N9 Ni1 N8 C32 90.9(7)
O1 Ni1 N8 C32 -177.5(7)
O2 Ni1 N8 C32 -159.8(9)
N7 Ni1 N8 C32 4.1(7)
O5 Ni1 N8 C32 -89.9(7)
Ni3 Ni1 N8 C32 -175.4(6)
N8 Ni1 N9 C33 -66(7)
O1 Ni1 N9 C33 -153(7)
O2 Ni1 N9 C33 133(7)
N7 Ni1 N9 C33 19(7)
O5 Ni1 N9 C33 122(7)
Ni3 Ni1 N9 C33 170(7)
N4 Ni2 N10 C34 4.6(12)
N11 Ni2 N10 C34 153(20)
O4 Ni2 N10 C34 -157.8(12)
O3 Ni2 N10 C34 -82.5(12)
N3 Ni2 N10 C34 89.0(12)
Ni4 Ni2 N10 C34 -120.2(12)
N4 Ni2 N11 C35 91(3)
O4 Ni2 N11 C35 -107(3)
O3 Ni2 N11 C35 178(3)
N3 Ni2 N11 C35 6(3)
N10 Ni2 N11 C35 -58(21)
Ni4 Ni2 N11 C35 -145(3)
N1 Ni3 O1 C1 0.4(9)
O2 Ni3 O1 C1 176.5(8)
N2 Ni3 O1 C1 161(3)
Ni1 Ni3 O1 C1 179.9(10)
N1 Ni3 O1 Ni1 -179.5(3)
O2 Ni3 O1 Ni1 -3.4(3)
N2 Ni3 O1 Ni1 -19(4)
N8 Ni1 O1 C1 -2.8(9)
N9 Ni1 O1 C1 91.9(9)
O2 Ni1 O1 C1 -176.8(9)
N7 Ni1 O1 C1 8(3)
O5 Ni1 O1 C1 -94.0(9)
Ni3 Ni1 O1 C1 -179.9(10)
N8 Ni1 O1 Ni3 177.0(4)
N9 Ni1 O1 Ni3 -88.3(4)
O2 Ni1 O1 Ni3 3.1(3)
N7 Ni1 O1 Ni3 -171.6(19)
O5 Ni1 O1 Ni3 85.9(3)
O1 Ni3 O2 C22 178.1(7)
N1 Ni3 O2 C22 -62(5)
N2 Ni3 O2 C22 -3.5(7)
Ni1 Ni3 O2 C22 174.8(8)
O1 Ni3 O2 Ni1 3.4(3)
N1 Ni3 O2 Ni1 123(5)
N2 Ni3 O2 Ni1 -178.2(4)
N8 Ni1 O2 C22 167.7(12)
N9 Ni1 O2 C22 -82.5(12)
O1 Ni1 O2 C22 -173.9(12)
N7 Ni1 O2 C22 5.3(13)
O5 Ni1 O2 C22 96.4(12)
Ni3 Ni1 O2 C22 -170.8(14)
N8 Ni1 O2 Ni3 -21.5(11)
N9 Ni1 O2 Ni3 88.3(4)
O1 Ni1 O2 Ni3 -3.1(3)
N7 Ni1 O2 Ni3 176.1(3)
O5 Ni1 O2 Ni3 -92.8(3)
N5 Ni4 O3 C10 2.0(9)
O4 Ni4 O3 C10 179.1(8)
N6 Ni4 O3 C10 152(4)
Ni2 Ni4 O3 C10 172.9(10)
N5 Ni4 O3 Ni2 -170.9(3)
O4 Ni4 O3 Ni2 6.1(3)
N6 Ni4 O3 Ni2 -21(4)
N4 Ni2 O3 C10 3.6(9)
N11 Ni2 O3 C10 -87.6(9)
O4 Ni2 O3 C10 -178.0(9)
N3 Ni2 O3 C10 33(2)
N10 Ni2 O3 C10 93.2(9)
Ni4 Ni2 O3 C10 -172.3(10)
N4 Ni2 O3 Ni4 176.0(4)
N11 Ni2 O3 Ni4 84.7(4)
O4 Ni2 O3 Ni4 -5.7(3)
N3 Ni2 O3 Ni4 -154.3(17)
N10 Ni2 O3 Ni4 -94.5(4)
N5 Ni4 O4 C29 -48(6)
O3 Ni4 O4 C29 -176.5(7)
N6 Ni4 O4 C29 1.1(7)
Ni2 Ni4 O4 C29 -170.4(8)
N5 Ni4 O4 Ni2 122(5)
O3 Ni4 O4 Ni2 -6.2(3)
N6 Ni4 O4 Ni2 171.5(3)
N4 Ni2 O4 C29 174.9(11)
N11 Ni2 O4 C29 77.7(11)
O3 Ni2 O4 C29 169.5(12)
N3 Ni2 O4 C29 -16.0(12)
N10 Ni2 O4 C29 -101.6(11)
Ni4 Ni2 O4 C29 163.9(13)
N4 Ni2 O4 Ni4 11.0(12)
N11 Ni2 O4 Ni4 -86.2(4)
O3 Ni2 O4 Ni4 5.7(3)
N3 Ni2 O4 Ni4 -179.9(3)
N10 Ni2 O4 Ni4 94.5(3)
N8 Ni1 O5 C36 -12.6(12)
N9 Ni1 O5 C36 160(3)
O1 Ni1 O5 C36 74.4(12)
O2 Ni1 O5 C36 149.0(12)
N7 Ni1 O5 C36 -97.3(12)
Ni3 Ni1 O5 C36 111.5(12)
Ni3 O1 C1 C6 -179.3(7)
Ni1 O1 C1 C6 0.6(14)
Ni3 O1 C1 C2 0.8(14)
Ni1 O1 C1 C2 -179.4(7)
O1 C1 C2 C3 177.7(10)
C6 C1 C2 C3 -2.2(15)
O1 C1 C2 C7 -2.5(16)
C6 C1 C2 C7 177.5(9)
C1 C2 C3 C4 1.9(16)
C7 C2 C3 C4 -177.8(10)
C2 C3 C4 C5 -1.3(16)
C2 C3 C4 C8 177.3(10)
C3 C4 C5 C6 1.1(17)
C8 C4 C5 C6 -177.5(10)
C4 C5 C6 C1 -1.5(17)
C4 C5 C6 C9 179.7(10)
O1 C1 C6 C5 -178.0(9)
C2 C1 C6 C5 1.9(15)
O1 C1 C6 C9 0.7(16)
C2 C1 C6 C9 -179.4(10)
C19 N1 C7 C2 179.4(10)
Ni3 N1 C7 C2 -1.8(16)
C3 C2 C7 N1 -177.1(10)
C1 C2 C7 N1 3.2(17)
C32 N8 C9 C6 176.9(10)
Ni1 N8 C9 C6 -6.5(17)
C5 C6 C9 N8 -178.9(11)
C1 C6 C9 N8 2.4(18)
Ni4 O3 C10 C15 2.1(14)
Ni2 O3 C10 C15 172.5(7)
Ni4 O3 C10 C11 -178.6(7)
Ni2 O3 C10 C11 -8.2(14)
O3 C10 C11 C12 -176.8(9)
C15 C10 C11 C12 2.5(16)
O3 C10 C11 C16 5.8(16)
C15 C10 C11 C16 -174.9(10)
C10 C11 C12 C13 -1.1(16)
C16 C11 C12 C13 176.6(10)
C11 C12 C13 C14 -0.6(17)
C11 C12 C13 C17 -178.3(10)
C12 C13 C14 C15 0.9(17)
C17 C13 C14 C15 178.5(10)
O3 C10 C15 C14 177.0(9)
C11 C10 C15 C14 -2.3(16)
O3 C10 C15 C18 -5.7(16)
C11 C10 C15 C18 175.0(10)
C13 C14 C15 C10 0.5(17)
C13 C14 C15 C18 -176.9(10)
C25 N4 C16 C11 175.8(10)
Ni2 N4 C16 C11 -7.1(17)
C12 C11 C16 N4 -175.7(11)
C10 C11 C16 N4 1.8(19)
C26 N5 C18 C15 -179.2(10)
Ni4 N5 C18 C15 1.5(16)
C10 C15 C18 N5 4.0(18)
C14 C15 C18 N5 -178.7(10)
C7 N1 C19 C20 152.1(10)
Ni3 N1 C19 C20 -26.9(10)
C21 N2 C20 C19 -164.6(9)
Ni3 N2 C20 C19 -46.4(10)
N1 C19 C20 N2 46.9(11)
C20 N2 C21 C22 163.0(9)
Ni3 N2 C21 C22 44.0(9)
Ni3 O2 C22 C23 -92.8(8)
Ni1 O2 C22 C23 77.5(14)
Ni3 O2 C22 C21 28.9(9)
Ni1 O2 C22 C21 -160.9(9)
N2 C21 C22 O2 -47.6(11)
N2 C21 C22 C23 75.1(11)
C24 N3 C23 C22 170.1(9)
Ni2 N3 C23 C22 -68.3(11)
O2 C22 C23 N3 -59.6(12)
C21 C22 C23 N3 -178.8(9)
C23 N3 C24 C25 88.5(10)
Ni2 N3 C24 C25 -42.9(10)
C16 N4 C25 C24 145.4(10)
Ni2 N4 C25 C24 -32.2(10)
N3 C24 C25 N4 51.1(12)
C18 N5 C26 C27 156.2(10)
Ni4 N5 C26 C27 -24.3(11)
C28 N6 C27 C26 -163.1(9)
Ni4 N6 C27 C26 -45.2(10)
N5 C26 C27 N6 44.2(11)
C27 N6 C28 C29 161.2(9)
Ni4 N6 C28 C29 42.2(9)
Ni4 O4 C29 C30 -99.2(8)
Ni2 O4 C29 C30 98.2(12)
Ni4 O4 C29 C28 22.8(10)
Ni2 O4 C29 C28 -139.8(9)
N6 C28 C29 O4 -42.7(11)
N6 C28 C29 C30 79.9(11)
C31 N7 C30 C29 168.4(9)
Ni1 N7 C30 C29 -72.2(10)
O4 C29 C30 N7 -58.5(11)
C28 C29 C30 N7 -178.8(8)
C30 N7 C31 C32 83.8(11)
Ni1 N7 C31 C32 -45.2(10)
C9 N8 C32 C31 147.7(10)
Ni1 N8 C32 C31 -29.4(10)
N7 C31 C32 N8 51.4(12)
Ni1 N9 C33 S1 -153(72)
Ni2 N10 C34 S2 56(38)
Ni2 N11 C35 S3 123(8)
Ni2 N11 C35 S3' -83(7)
